data_7246517
loop_
_publ_author_name
'Hunter, Lucy R.'
'Karlsson, Joshua K. G.'
'Sellars, Jonathan D.'
'Probert, Michael R.'

_publ_section_title
;
 (Z)-4,4&#x2032;-Stilbene dicarboxylic acid, the overlooked metal--organic
 framework linker
;
_journal_issue 16
_journal_name_full CrystEngComm
_journal_page_first 2353
_journal_page_last 2358
_journal_paper_doi 10.1039/D3CE00138E
_journal_volume 25
_journal_year 2023
_chemical_formula_moiety 'C51 H43 Ho2 N O16, 3(C3 H7 N O)'
_chemical_formula_sum 'C60 H64 Ho2 N4 O19'
_chemical_formula_weight 1475.01
_space_group_crystal_system triclinic
_space_group_IT_number 2
_space_group_name_Hall '-P 1'
_space_group_name_H-M_alt 'P -1'
_atom_sites_solution_hydrogens mixed
_audit_creation_date 2023-02-10
_audit_creation_method
;
Olex2 1.3
(compiled 2020.11.12 svn.r5f609507 for OlexSys, GUI svn.r6408)
;
_audit_update_record
;
2023-02-10 deposited with the CCDC.	2023-03-20 downloaded from the CCDC.
;
_cell_angle_alpha 83.593(3)
_cell_angle_beta 78.224(3)
_cell_angle_gamma 84.961(4)
_cell_formula_units_Z 2
_cell_length_a 9.8235(6)
_cell_length_b 13.8714(9)
_cell_length_c 22.4913(15)
_cell_measurement_reflns_used 9678
_cell_measurement_temperature 150.0
_cell_measurement_theta_max 72.24
_cell_measurement_theta_min 5.38
_cell_volume 2974.9(3)
_computing_cell_refinement 'SAINT V8.38A (Bruker, 2018)'
_computing_data_reduction 'SAINT V8.38A (Bruker, 2018)'
_computing_molecular_graphics 'Olex2 1.3 (Dolomanov et al., 2009)'
_computing_publication_material 'Olex2 1.3 (Dolomanov et al., 2009)'
_computing_structure_refinement 'XL  (Sheldrick, 2008)'
_diffrn_ambient_temperature 150.0
_diffrn_measured_fraction_theta_full 0.985
_diffrn_measured_fraction_theta_max 0.967
_diffrn_measurement_device_type 'Bruker D8 Venture'
_diffrn_measurement_method '\f and \w scans'
_diffrn_radiation_type CuK\a
_diffrn_radiation_wavelength 1.54178
_diffrn_reflns_av_R_equivalents 0.0627
_diffrn_reflns_av_unetI/netI 0.0313
_diffrn_reflns_Laue_measured_fraction_full 0.985
_diffrn_reflns_Laue_measured_fraction_max 0.967
_diffrn_reflns_limit_h_max 11
_diffrn_reflns_limit_h_min -12
_diffrn_reflns_limit_k_max 17
_diffrn_reflns_limit_k_min -17
_diffrn_reflns_limit_l_max 27
_diffrn_reflns_limit_l_min -27
_diffrn_reflns_number 114023
_diffrn_reflns_point_group_measured_fraction_full 0.985
_diffrn_reflns_point_group_measured_fraction_max 0.967
_diffrn_reflns_theta_full 67.679
_diffrn_reflns_theta_max 72.945
_diffrn_reflns_theta_min 3.213
_diffrn_source_current 1.0
_diffrn_source_power 0.05
_diffrn_source_voltage 50.0
_diffrn_standards_number 0
_exptl_absorpt_coefficient_mu 5.466
_exptl_absorpt_correction_T_max 0.7536
_exptl_absorpt_correction_T_min 0.6033
_exptl_absorpt_correction_type multi-scan
_exptl_absorpt_process_details
;
SADABS-2016/2 (Bruker,2016) was used for absorption correction.
wR2(int) was 0.1234 before and 0.0959 after correction.
The Ratio of minimum to maximum transmission is 0.8006.
The \l/2 correction factor is Not present.
;
_exptl_crystal_colour yellow
_exptl_crystal_colour_primary yellow
_exptl_crystal_density_diffrn 1.647
_exptl_crystal_description plate
_exptl_crystal_F_000 1476
_exptl_crystal_size_max 0.12
_exptl_crystal_size_mid 0.1
_exptl_crystal_size_min 0.1
_refine_diff_density_max 1.396
_refine_diff_density_min -0.775
_refine_diff_density_rms 0.104
_refine_ls_extinction_method none
_refine_ls_goodness_of_fit_ref 1.049
_refine_ls_hydrogen_treatment constr
_refine_ls_matrix_type full
_refine_ls_number_parameters 779
_refine_ls_number_reflns 11480
_refine_ls_number_restraints 612
_refine_ls_restrained_S_all 1.024
_refine_ls_R_factor_all 0.0657
_refine_ls_R_factor_gt 0.0552
_refine_ls_shift/su_max 0.003
_refine_ls_shift/su_mean 0.000
_refine_ls_structure_factor_coef Fsqd
_refine_ls_weighting_details 'w=1/[\s^2^(Fo^2^)+(0.0415P)^2^+13.7524P] where P=(Fo^2^+2Fc^2^)/3'
_refine_ls_weighting_scheme calc
_refine_ls_wR_factor_gt 0.1269
_refine_ls_wR_factor_ref 0.1344
_reflns_Friedel_coverage 0.000
_reflns_number_gt 9794
_reflns_number_total 11480
_reflns_threshold_expression 'I > 2\s(I)'
_cod_data_source_file d3ce00138e2.cif
_cod_data_source_block mof9_ho_3d
_cod_depositor_comments 'Adding full bibliography for 7246512--7246521.cif.'
_cod_database_code 7246517
_shelx_shelxl_version_number 2018/3
_shelx_space_group_comment
;
The symmetry employed for this shelxl refinement is uniquely defined
by the following loop, which should always be used as a source of
symmetry information in preference to the above space-group names.
They are only intended as comments.
;
_shelx_estimated_absorpt_t_max 0.611
_shelx_estimated_absorpt_t_min 0.560
_olex2_refinement_description
;
1. Restrained distances
 H8A-H8B
 1.34 with sigma of 0.04
 Ho1-H4A \\sim Ho1-H4B
 with sigma of 0.02
2. Rigid body (RIGU) restrains
 All non-hydrogen atoms
 with sigma for 1-2 distances of 0.004 and sigma for 1-3 distances of 0.004
3.a Free rotating group:
 O4(H4A,H4B)
3.b Rotating group:
 O7(H7A,H7B), O8(H8A,H8B)
3.c Aromatic/amide H refined with riding coordinates:
 C3(H3), C4(H4), C5(H5), C7(H7), C8(H8), C9(H9), C11(H11), C12(H12), C13(H13),
 C14(H14), C19(H19), C20(H20), C21(H21), C22(H22), C24(H24), C25(H25), C27(H27),
  C28(H28), C29(H29), C30(H30), C35(H35), C36(H36), C37(H37), C38(H38),
 C40(H40), C41(H41), C43(H43), C44(H44), C45(H45), C46(H46), C49(H49), C52(H52),
  C55(H55), C58(H58)
3.d Idealised Me refined as rotating group:
 C50(H50A,H50B,H50C), C51(H51A,H51B,H51C), C53(H53A,H53B,H53C), C54(H54A,H54B,
 H54C), C56(H56A,H56B,H56C), C57(H57A,H57B,H57C), C59(H59A,H59B,H59C), C60(H60A,
 H60B,H60C)
;
_olex2_submission_special_instructions 'No special instructions were received'

loop_
_space_group_symop_operation_xyz
'x, y, z'
'-x, -y, -z'

loop_
_atom_site_label
_atom_site_type_symbol
_atom_site_fract_x
_atom_site_fract_y
_atom_site_fract_z
_atom_site_U_iso_or_equiv
_atom_site_adp_type
_atom_site_occupancy
_atom_site_site_symmetry_order
_atom_site_calc_flag
_atom_site_refinement_flags_posn
_atom_site_refinement_flags_adp
_atom_site_refinement_flags_occupancy
_atom_site_disorder_assembly
_atom_site_disorder_group
Ho1 Ho 0.48391(4) 0.42375(3) 0.40480(2) 0.04024(12) Uani 1 1 d D . . . .
Ho2 Ho 0.74445(3) 0.01258(2) 1.00372(2) 0.03126(10) Uani 1 1 d . . . . .
O1 O 0.5449(4) 0.5035(3) 0.30516(17) 0.0553(10) Uani 1 1 d . . . . .
O2 O 0.7110(4) 0.4880(3) 0.35773(16) 0.0454(8) Uani 1 1 d . . . . .
O3 O 0.6039(4) 0.3860(2) 0.48008(16) 0.0443(8) Uani 1 1 d . . . . .
O4 O 0.3020(5) 0.4242(4) 0.3515(2) 0.0625(11) Uani 1 1 d G . . . .
H4A H 0.285921 0.464470 0.320829 0.094 Uiso 1 1 d DG U . . .
H4B H 0.230855 0.388290 0.360297 0.094 Uiso 1 1 d DG U . . .
O5 O 0.2920(4) 0.4138(3) 0.48319(19) 0.0568(10) Uani 1 1 d . . . . .
O6 O 0.6106(3) -0.0039(3) 0.93446(15) 0.0393(8) Uani 1 1 d . . . . .
O7 O 0.6058(3) 0.1639(2) 0.98912(15) 0.0381(7) Uani 1 1 d . . . . .
H7A H 0.522490 0.151275 0.985879 0.057 Uiso 1 1 d R U . . .
H7B H 0.640074 0.194559 0.954157 0.057 Uiso 1 1 d R U . . .
O8 O 0.8422(4) 0.1408(3) 1.04262(19) 0.0490(9) Uani 1 1 d . . . . .
H8A H 0.909014 0.116082 1.061352 0.073 Uiso 1 1 d DR U . . .
H8B H 0.779549 0.165712 1.071383 0.073 Uiso 1 1 d DR U . . .
O9 O 0.8932(3) -0.0543(3) 1.06310(15) 0.0413(8) Uani 1 1 d . . . . .
O10 O 0.5661(5) 0.4162(3) 0.57695(18) 0.0559(10) Uani 1 1 d . . . . .
O11 O 0.4136(3) -0.0199(3) 0.90418(14) 0.0370(7) Uani 1 1 d . . . . .
O12 O 1.1083(3) -0.0801(2) 1.07949(15) 0.0375(7) Uani 1 1 d . . . . .
O13 O 1.1295(3) 0.1275(2) 0.04573(15) 0.0374(7) Uani 1 1 d . . . . .
O14 O 1.3254(3) 0.1565(3) -0.02006(16) 0.0392(8) Uani 1 1 d . . . . .
O15 O 0.6221(4) 0.2902(3) 1.35743(17) 0.0488(9) Uani 1 1 d . . . . .
O16 O 0.4338(4) 0.2547(3) 1.4241(2) 0.0536(10) Uani 1 1 d . . . . .
O17 O 0.6396(7) 0.2874(4) 1.0721(3) 0.100(2) Uani 1 1 d . . . . .
O18 O 0.0480(7) 0.3407(5) 0.3620(3) 0.105(2) Uani 1 1 d . . . . .
O19 O 0.2814(5) 0.5433(4) 0.2466(2) 0.0761(14) Uani 1 1 d . . . . .
N1 N 0.0832(5) 0.3892(4) 0.5425(2) 0.0521(11) Uani 1 1 d . . . . .
N2 N 0.0000(8) 0.3055(5) 0.2728(4) 0.0880(19) Uani 1 1 d . . . . .
N3 N 0.3662(6) 0.6786(5) 0.1900(3) 0.0745(16) Uani 1 1 d . . . . .
N4 N 0.5524(13) 0.3162(6) 1.1675(4) 0.135(4) Uani 1 1 d . . . . .
C1 C 1.2195(5) 0.1867(4) 0.0179(2) 0.0350(10) Uani 1 1 d . . . . .
C2 C 1.2000(5) 0.2916(4) 0.0298(2) 0.0366(10) Uani 1 1 d . . . . .
C3 C 1.2993(6) 0.3559(4) 0.0031(3) 0.0499(13) Uani 1 1 d . . . . .
H3 H 1.384482 0.332585 -0.020844 0.060 Uiso 1 1 calc R U . . .
C4 C 1.0783(6) 0.3267(4) 0.0661(3) 0.0452(12) Uani 1 1 d . . . . .
H4 H 1.010804 0.282712 0.086168 0.054 Uiso 1 1 calc R U . . .
C5 C 1.2764(6) 0.4542(4) 0.0108(3) 0.0534(14) Uani 1 1 d . . . . .
H5 H 1.346304 0.497157 -0.007825 0.064 Uiso 1 1 calc R U . . .
C6 C 1.1523(6) 0.4910(4) 0.0456(2) 0.0433(11) Uani 1 1 d . . . . .
C7 C 1.0534(6) 0.4253(4) 0.0737(3) 0.0505(13) Uani 1 1 d . . . . .
H7 H 0.968579 0.448030 0.098137 0.061 Uiso 1 1 calc R U . . .
C8 C 1.1294(7) 0.5972(4) 0.0476(3) 0.0527(14) Uani 1 1 d . . . . .
H8 H 1.188287 0.634562 0.016386 0.063 Uiso 1 1 calc R U . . .
C9 C 1.0394(7) 0.6485(4) 0.0862(3) 0.0557(15) Uani 1 1 d . . . . .
H9 H 1.034553 0.716888 0.075831 0.067 Uiso 1 1 calc R U . . .
C10 C 0.9447(7) 0.6133(4) 0.1436(3) 0.0496(13) Uani 1 1 d . . . . .
C11 C 0.8057(8) 0.6315(7) 0.1504(3) 0.083(2) Uani 1 1 d . . . . .
H11 H 0.767758 0.667982 0.118584 0.099 Uiso 1 1 calc R U . . .
C12 C 0.9961(7) 0.5678(5) 0.1928(3) 0.0589(15) Uani 1 1 d . . . . .
H12 H 1.093890 0.555539 0.189398 0.071 Uiso 1 1 calc R U . . .
C13 C 0.7171(8) 0.5973(7) 0.2036(3) 0.084(3) Uani 1 1 d . . . . .
H13 H 0.619176 0.606578 0.206087 0.101 Uiso 1 1 calc R U . . .
C14 C 0.9079(7) 0.5395(4) 0.2474(3) 0.0550(14) Uani 1 1 d . . . . .
H14 H 0.946409 0.512220 0.281515 0.066 Uiso 1 1 calc R U . . .
C15 C 0.7670(6) 0.5505(4) 0.2526(2) 0.0429(11) Uani 1 1 d . . . . .
C16 C 0.6697(6) 0.5127(4) 0.3085(2) 0.0424(11) Uani 1 1 d . . . . .
C17 C 0.6095(6) 0.3629(4) 0.5354(2) 0.0403(11) Uani 1 1 d . . . . .
C18 C 0.6768(5) 0.2651(4) 0.5514(2) 0.0377(10) Uani 1 1 d . . . . .
C19 C 0.7393(5) 0.2049(4) 0.5071(2) 0.0369(10) Uani 1 1 d . . . . .
H19 H 0.741485 0.226063 0.465292 0.044 Uiso 1 1 calc R U . . .
C20 C 0.6792(6) 0.2338(4) 0.6122(2) 0.0476(13) Uani 1 1 d . . . . .
H20 H 0.638516 0.275064 0.643041 0.057 Uiso 1 1 calc R U . . .
C21 C 0.7988(5) 0.1141(4) 0.5233(2) 0.0410(11) Uani 1 1 d . . . . .
H21 H 0.839918 0.073335 0.492246 0.049 Uiso 1 1 calc R U . . .
C22 C 0.7402(7) 0.1430(4) 0.6284(2) 0.0497(13) Uani 1 1 d . . . . .
H22 H 0.741515 0.123050 0.670101 0.060 Uiso 1 1 calc R U . . .
C23 C 0.7997(5) 0.0810(4) 0.5839(2) 0.0417(11) Uani 1 1 d . . . . .
C24 C 0.8624(6) -0.0168(4) 0.5978(3) 0.0537(15) Uani 1 1 d . . . . .
H24 H 0.917866 -0.045073 0.563501 0.064 Uiso 1 1 calc R U . . .
C25 C 0.8544(7) -0.0729(5) 0.6508(3) 0.0591(16) Uani 1 1 d . . . . .
H25 H 0.908394 -0.133162 0.648519 0.071 Uiso 1 1 calc R U . . .
C26 C 0.7736(6) -0.0553(4) 0.7128(2) 0.0450(12) Uani 1 1 d . . . . .
C27 C 0.6294(6) -0.0479(5) 0.7248(2) 0.0515(14) Uani 1 1 d . . . . .
H27 H 0.580928 -0.050393 0.692613 0.062 Uiso 1 1 calc R U . . .
C28 C 0.8419(6) -0.0508(4) 0.7606(3) 0.0478(13) Uani 1 1 d . . . . .
H28 H 0.940878 -0.056444 0.753059 0.057 Uiso 1 1 calc R U . . .
C29 C 0.5543(5) -0.0370(4) 0.7836(2) 0.0444(12) Uani 1 1 d . . . . .
H29 H 0.455305 -0.033032 0.791423 0.053 Uiso 1 1 calc R U . . .
C30 C 0.7691(5) -0.0383(4) 0.8188(2) 0.0418(11) Uani 1 1 d . . . . .
H30 H 0.818158 -0.034180 0.850577 0.050 Uiso 1 1 calc R U . . .
C31 C 0.6246(5) -0.0318(3) 0.8310(2) 0.0328(9) Uani 1 1 d . . . . .
C32 C 0.5441(5) -0.0179(3) 0.8941(2) 0.0308(9) Uani 1 1 d . . . . .
C33 C 0.9787(4) -0.0822(3) 1.0965(2) 0.0295(9) Uani 1 1 d . . . . .
C34 C 0.9264(5) -0.1218(3) 1.1610(2) 0.0312(9) Uani 1 1 d . . . . .
C35 C 0.7845(5) -0.1121(4) 1.1866(2) 0.0473(13) Uani 1 1 d . . . . .
H35 H 0.721079 -0.080694 1.162744 0.057 Uiso 1 1 calc R U . . .
C36 C 1.0152(5) -0.1679(4) 1.1968(2) 0.0389(11) Uani 1 1 d . . . . .
H36 H 1.112379 -0.174484 1.180471 0.047 Uiso 1 1 calc R U . . .
C37 C 0.7355(6) -0.1476(5) 1.2463(3) 0.0521(14) Uani 1 1 d . . . . .
H37 H 0.638729 -0.139733 1.263061 0.062 Uiso 1 1 calc R U . . .
C38 C 0.9649(6) -0.2046(4) 1.2561(2) 0.0451(12) Uani 1 1 d . . . . .
H38 H 1.028037 -0.237654 1.279561 0.054 Uiso 1 1 calc R U . . .
C39 C 0.8251(5) -0.1946(3) 1.2822(2) 0.0372(10) Uani 1 1 d . . . . .
C40 C 0.7717(6) -0.2339(4) 1.3458(2) 0.0436(12) Uani 1 1 d . . . . .
H40 H 0.789940 -0.301629 1.355503 0.052 Uiso 1 1 calc R U . . .
C41 C 0.7006(6) -0.1842(4) 1.3909(2) 0.0425(12) Uani 1 1 d . . . . .
H41 H 0.668424 -0.221040 1.428590 0.051 Uiso 1 1 calc R U . . .
C42 C 0.6660(5) -0.0776(4) 1.3889(2) 0.0389(11) Uani 1 1 d . . . . .
C43 C 0.7541(6) -0.0087(4) 1.3549(3) 0.0533(15) Uani 1 1 d . . . . .
H43 H 0.841299 -0.029458 1.331372 0.064 Uiso 1 1 calc R U . . .
C44 C 0.5421(5) -0.0444(4) 1.4230(2) 0.0377(10) Uani 1 1 d . . . . .
H44 H 0.482556 -0.090009 1.447523 0.045 Uiso 1 1 calc R U . . .
C45 C 0.7147(6) 0.0896(4) 1.3554(3) 0.0510(14) Uani 1 1 d . . . . .
H45 H 0.776182 0.135619 1.332634 0.061 Uiso 1 1 calc R U . . .
C46 C 0.5014(5) 0.0533(4) 1.4227(2) 0.0382(10) Uani 1 1 d . . . . .
H46 H 0.413889 0.073834 1.446005 0.046 Uiso 1 1 calc R U . . .
C47 C 0.5876(5) 0.1220(4) 1.3884(2) 0.0369(10) Uani 1 1 d . . . . .
C48 C 0.5448(6) 0.2276(4) 1.3896(2) 0.0419(11) Uani 1 1 d . . . . .
C49 C 0.1985(6) 0.4338(4) 0.5257(2) 0.0455(12) Uani 1 1 d . . . . .
H49 H 0.210530 0.485455 0.548082 0.055 Uiso 1 1 calc R U . . .
C50 C 0.0608(9) 0.3061(6) 0.5118(4) 0.088(2) Uani 1 1 d . . . . .
H50A H -0.005311 0.326207 0.484787 0.131 Uiso 1 1 calc R U . . .
H50B H 0.023094 0.254208 0.542344 0.131 Uiso 1 1 calc R U . . .
H50C H 0.149632 0.282320 0.487730 0.131 Uiso 1 1 calc R U . . .
C51 C -0.0255(7) 0.4186(6) 0.5922(3) 0.078(2) Uani 1 1 d . . . . .
H51A H -0.037460 0.365601 0.625159 0.116 Uiso 1 1 calc R U . . .
H51B H -0.113063 0.433735 0.577665 0.116 Uiso 1 1 calc R U . . .
H51C H 0.000632 0.476342 0.607584 0.116 Uiso 1 1 calc R U . . .
C52 C -0.0378(10) 0.3212(6) 0.3333(4) 0.082(2) Uani 1 1 d . . . . .
H52 H -0.132404 0.316776 0.353336 0.099 Uiso 1 1 calc R U . . .
C53 C -0.1070(10) 0.2919(7) 0.2389(4) 0.094(3) Uani 1 1 d . . . . .
H53A H -0.197291 0.287802 0.266981 0.141 Uiso 1 1 calc R U . . .
H53B H -0.083810 0.231651 0.218928 0.141 Uiso 1 1 calc R U . . .
H53C H -0.112148 0.347019 0.207951 0.141 Uiso 1 1 calc R U . . .
C54 C 0.1451(10) 0.3146(7) 0.2393(6) 0.115(3) Uani 1 1 d . . . . .
H54A H 0.154803 0.380238 0.218481 0.172 Uiso 1 1 calc R U . . .
H54B H 0.168163 0.266840 0.209191 0.172 Uiso 1 1 calc R U . . .
H54C H 0.208666 0.302610 0.268169 0.172 Uiso 1 1 calc R U . . .
C55 C 0.3207(7) 0.6255(6) 0.2419(3) 0.0662(16) Uani 1 1 d . . . . .
H55 H 0.318459 0.653862 0.278704 0.079 Uiso 1 1 calc R U . . .
C56 C 0.4128(11) 0.7731(7) 0.1853(7) 0.149(5) Uani 1 1 d . . . . .
H56A H 0.394190 0.796724 0.225886 0.224 Uiso 1 1 calc R U . . .
H56B H 0.363366 0.816804 0.158264 0.224 Uiso 1 1 calc R U . . .
H56C H 0.513153 0.771397 0.168650 0.224 Uiso 1 1 calc R U . . .
C57 C 0.3762(13) 0.6411(11) 0.1330(4) 0.152(5) Uani 1 1 d . . . . .
H57A H 0.473273 0.619450 0.117268 0.228 Uiso 1 1 calc R U . . .
H57B H 0.344729 0.692019 0.103965 0.228 Uiso 1 1 calc R U . . .
H57C H 0.317490 0.585999 0.138260 0.228 Uiso 1 1 calc R U . . .
C58 C 0.593(2) 0.2730(9) 1.1243(6) 0.238(11) Uani 1 1 d . . . . .
H58 H 0.586584 0.205206 1.135307 0.286 Uiso 1 1 calc R U . . .
C59 C 0.5151(14) 0.2977(12) 1.2303(5) 0.156(5) Uani 1 1 d . . . . .
H59A H 0.418043 0.280228 1.241297 0.234 Uiso 1 1 calc R U . . .
H59B H 0.525118 0.355915 1.249585 0.234 Uiso 1 1 calc R U . . .
H59C H 0.575838 0.243809 1.244362 0.234 Uiso 1 1 calc R U . . .
C60 C 0.511(5) 0.4080(19) 1.1504(13) 0.56(4) Uani 1 1 d . . . . .
H60A H 0.436703 0.432198 1.182620 0.845 Uiso 1 1 calc R U . . .
H60B H 0.475014 0.409855 1.112648 0.845 Uiso 1 1 calc R U . . .
H60C H 0.589648 0.449131 1.143579 0.845 Uiso 1 1 calc R U . . .

loop_
_atom_site_aniso_label
_atom_site_aniso_U_11
_atom_site_aniso_U_22
_atom_site_aniso_U_33
_atom_site_aniso_U_23
_atom_site_aniso_U_13
_atom_site_aniso_U_12
Ho1 0.0454(2) 0.0350(2) 0.0408(2) -0.00537(15) -0.00891(17) -0.00156(17)
Ho2 0.02485(18) 0.0381(2) 0.03104(18) -0.00202(14) -0.00546(13) -0.00512(14)
O1 0.051(2) 0.073(3) 0.040(2) 0.0016(19) -0.0101(17) -0.002(2)
O2 0.058(2) 0.0389(19) 0.0403(19) 0.0030(15) -0.0133(16) -0.0082(17)
O3 0.053(2) 0.0341(18) 0.0452(19) 0.0020(15) -0.0114(16) -0.0030(16)
O4 0.057(3) 0.074(3) 0.057(3) 0.004(2) -0.017(2) -0.011(2)
O5 0.052(2) 0.056(2) 0.057(2) -0.0068(19) 0.0025(18) -0.0042(19)
O6 0.0297(17) 0.056(2) 0.0338(17) -0.0072(15) -0.0089(13) 0.0001(15)
O7 0.0311(17) 0.0424(19) 0.0402(18) -0.0024(14) -0.0062(14) -0.0032(15)
O8 0.0327(19) 0.052(2) 0.067(3) -0.0213(19) -0.0139(17) -0.0031(16)
O9 0.0314(17) 0.057(2) 0.0355(18) 0.0006(15) -0.0086(14) -0.0034(16)
O10 0.081(3) 0.0330(19) 0.048(2) -0.0028(16) -0.004(2) 0.0050(19)
O11 0.0233(15) 0.056(2) 0.0318(17) -0.0031(15) -0.0045(13) -0.0039(14)
O12 0.0295(16) 0.0443(19) 0.0362(17) 0.0015(14) -0.0027(13) -0.0038(14)
O13 0.0310(17) 0.0386(18) 0.0417(19) -0.0029(14) -0.0048(14) -0.0044(14)
O14 0.0299(17) 0.0436(19) 0.0430(19) -0.0032(15) -0.0050(14) -0.0021(14)
O15 0.056(2) 0.0360(19) 0.052(2) -0.0080(16) 0.0013(18) -0.0103(17)
O16 0.045(2) 0.039(2) 0.074(3) -0.0136(18) -0.0002(19) -0.0036(17)
O17 0.141(5) 0.072(3) 0.078(3) -0.032(3) 0.019(4) -0.022(3)
O18 0.109(5) 0.102(5) 0.116(5) 0.026(4) -0.057(4) -0.033(4)
O19 0.069(3) 0.085(3) 0.076(3) 0.016(3) -0.028(3) -0.016(3)
N1 0.046(3) 0.059(3) 0.051(3) 0.007(2) -0.011(2) -0.008(2)
N2 0.083(4) 0.083(5) 0.098(4) 0.001(4) -0.020(4) -0.015(4)
N3 0.052(3) 0.080(4) 0.088(4) 0.018(3) -0.018(3) -0.009(3)
N4 0.236(12) 0.086(5) 0.071(4) -0.027(4) 0.002(6) 0.000(6)
C1 0.031(2) 0.038(2) 0.038(2) -0.0040(19) -0.0095(19) -0.0028(19)
C2 0.036(2) 0.039(2) 0.037(3) -0.0043(19) -0.0103(19) -0.0045(19)
C3 0.043(3) 0.043(3) 0.058(3) -0.004(2) 0.003(2) -0.005(2)
C4 0.044(3) 0.039(3) 0.050(3) -0.012(2) 0.002(2) -0.010(2)
C5 0.052(3) 0.042(3) 0.059(4) 0.001(2) 0.006(3) -0.012(2)
C6 0.054(3) 0.037(2) 0.038(3) -0.004(2) -0.006(2) -0.006(2)
C7 0.044(3) 0.048(3) 0.057(3) -0.014(3) 0.002(2) -0.004(2)
C8 0.073(4) 0.040(3) 0.041(3) 0.000(2) -0.001(3) -0.007(3)
C9 0.079(4) 0.037(3) 0.047(3) -0.003(2) -0.004(3) -0.003(3)
C10 0.067(3) 0.036(3) 0.044(3) -0.005(2) -0.007(2) -0.002(3)
C11 0.070(4) 0.124(7) 0.042(3) 0.018(4) -0.006(3) 0.018(4)
C12 0.057(4) 0.058(4) 0.060(3) 0.009(3) -0.013(3) -0.012(3)
C13 0.059(4) 0.129(7) 0.051(4) 0.021(4) -0.005(3) 0.021(4)
C14 0.066(3) 0.052(3) 0.049(3) 0.011(3) -0.019(3) -0.018(3)
C15 0.056(3) 0.032(3) 0.039(3) -0.004(2) -0.007(2) 0.001(2)
C16 0.052(3) 0.036(3) 0.040(3) -0.006(2) -0.010(2) 0.002(2)
C17 0.046(3) 0.033(2) 0.041(2) -0.0007(19) -0.005(2) -0.007(2)
C18 0.041(3) 0.034(2) 0.037(2) 0.0008(18) -0.009(2) -0.005(2)
C19 0.035(2) 0.040(2) 0.033(2) 0.0012(19) -0.0013(19) -0.008(2)
C20 0.062(4) 0.041(3) 0.038(3) -0.005(2) -0.008(2) 0.001(2)
C21 0.038(3) 0.045(3) 0.036(2) -0.002(2) 0.000(2) -0.001(2)
C22 0.068(4) 0.045(3) 0.034(3) 0.000(2) -0.010(2) 0.004(3)
C23 0.034(3) 0.044(3) 0.042(3) -0.001(2) 0.001(2) 0.003(2)
C24 0.055(3) 0.057(3) 0.038(3) -0.001(2) 0.007(2) 0.015(3)
C25 0.064(4) 0.056(4) 0.044(3) 0.000(2) 0.006(3) 0.024(3)
C26 0.050(3) 0.042(3) 0.036(2) 0.005(2) 0.001(2) 0.005(2)
C27 0.050(3) 0.072(4) 0.033(3) -0.008(2) -0.010(2) 0.006(3)
C28 0.034(3) 0.057(3) 0.048(3) -0.003(2) 0.001(2) 0.001(2)
C29 0.035(3) 0.063(3) 0.036(2) -0.007(2) -0.010(2) 0.005(2)
C30 0.033(2) 0.053(3) 0.040(3) -0.010(2) -0.007(2) -0.003(2)
C31 0.029(2) 0.036(2) 0.032(2) -0.0027(18) -0.0047(17) -0.0012(19)
C32 0.027(2) 0.034(2) 0.031(2) -0.0001(18) -0.0066(17) -0.0028(18)
C33 0.025(2) 0.030(2) 0.034(2) -0.0057(17) -0.0034(16) -0.0046(17)
C34 0.031(2) 0.028(2) 0.035(2) -0.0029(17) -0.0048(17) -0.0055(18)
C35 0.030(2) 0.066(4) 0.042(3) 0.008(2) -0.007(2) -0.002(2)
C36 0.029(2) 0.044(3) 0.040(2) 0.002(2) -0.0025(19) 0.002(2)
C37 0.036(3) 0.069(4) 0.043(3) 0.008(3) 0.002(2) 0.001(3)
C38 0.042(3) 0.049(3) 0.040(3) 0.006(2) -0.008(2) 0.009(2)
C39 0.042(3) 0.028(2) 0.038(2) -0.0014(18) -0.0014(19) 0.000(2)
C40 0.053(3) 0.035(3) 0.038(3) 0.003(2) -0.001(2) 0.000(2)
C41 0.049(3) 0.037(2) 0.037(3) 0.004(2) 0.001(2) -0.008(2)
C42 0.042(3) 0.038(2) 0.034(2) -0.0015(19) -0.001(2) -0.006(2)
C43 0.048(3) 0.043(3) 0.059(4) -0.008(2) 0.015(3) -0.006(2)
C44 0.041(3) 0.034(2) 0.036(2) -0.0019(19) -0.002(2) -0.009(2)
C45 0.053(3) 0.039(3) 0.054(3) -0.003(2) 0.011(3) -0.014(2)
C46 0.037(3) 0.044(3) 0.033(2) -0.008(2) -0.002(2) -0.007(2)
C47 0.040(3) 0.035(2) 0.039(3) -0.0089(19) -0.009(2) -0.0084(19)
C48 0.043(3) 0.038(2) 0.048(3) -0.011(2) -0.010(2) -0.008(2)
C49 0.047(3) 0.045(3) 0.044(3) -0.001(2) -0.009(2) -0.006(2)
C50 0.099(6) 0.084(5) 0.087(5) -0.006(4) -0.022(5) -0.048(5)
C51 0.051(4) 0.101(6) 0.069(4) 0.009(4) 0.001(3) 0.005(4)
C52 0.088(5) 0.067(5) 0.097(5) 0.007(4) -0.041(4) -0.001(4)
C53 0.102(6) 0.081(6) 0.103(6) 0.001(5) -0.028(5) -0.026(5)
C54 0.088(6) 0.093(7) 0.156(10) 0.000(6) -0.007(6) -0.020(5)
C55 0.057(4) 0.080(4) 0.065(4) -0.010(3) -0.020(3) -0.003(3)
C56 0.083(7) 0.067(5) 0.289(17) 0.035(7) -0.040(9) -0.016(5)
C57 0.137(10) 0.261(15) 0.067(5) 0.017(6) -0.020(6) -0.099(10)
C58 0.45(3) 0.104(8) 0.101(7) -0.050(6) 0.132(12) -0.102(12)
C59 0.147(11) 0.246(16) 0.079(6) -0.058(8) -0.010(7) -0.006(11)
C60 1.09(10) 0.20(2) 0.23(2) 0.035(17) 0.10(4) 0.28(4)

loop_
_atom_type_symbol
_atom_type_description
_atom_type_scat_dispersion_real
_atom_type_scat_dispersion_imag
_atom_type_scat_source
C C 0.0181 0.0091 'International Tables Vol C Tables 4.2.6.8 and 6.1.1.4'
H H 0.0000 0.0000 'International Tables Vol C Tables 4.2.6.8 and 6.1.1.4'
Ho Ho -14.9734 3.7046 'International Tables Vol C Tables 4.2.6.8 and 6.1.1.4'
N N 0.0311 0.0180 'International Tables Vol C Tables 4.2.6.8 and 6.1.1.4'
O O 0.0492 0.0322 'International Tables Vol C Tables 4.2.6.8 and 6.1.1.4'

loop_
_geom_angle_atom_site_label_1
_geom_angle_atom_site_label_2
_geom_angle_atom_site_label_3
_geom_angle
_geom_angle_site_symmetry_1
_geom_angle_site_symmetry_3
_geom_angle_publ_flag
O1 Ho1 O2 53.71(13) . . ?
O1 Ho1 O15 82.31(14) . 1_554 ?
O1 Ho1 O16 123.05(15) . 1_554 ?
O3 Ho1 O1 132.16(14) . . ?
O3 Ho1 O2 78.45(12) . . ?
O3 Ho1 O4 158.29(14) . . ?
O3 Ho1 O5 83.88(15) . . ?
O3 Ho1 O10 95.24(14) . 2_666 ?
O3 Ho1 O15 85.36(14) . 1_554 ?
O3 Ho1 O16 83.30(14) . 1_554 ?
O4 Ho1 O1 69.25(15) . . ?
O4 Ho1 O2 122.81(14) . . ?
O4 Ho1 O15 95.74(16) . 1_554 ?
O4 Ho1 O16 79.97(16) . 1_554 ?
O5 Ho1 O1 138.51(15) . . ?
O5 Ho1 O2 151.03(14) . . ?
O5 Ho1 O4 78.13(16) . . ?
O5 Ho1 O15 126.92(14) . 1_554 ?
O5 Ho1 O16 73.28(14) . 1_554 ?
O10 Ho1 O1 78.52(15) 2_666 . ?
O10 Ho1 O2 80.68(14) 2_666 . ?
O10 Ho1 O4 92.93(17) 2_666 . ?
O10 Ho1 O5 78.26(15) 2_666 . ?
O10 Ho1 O15 154.58(14) 2_666 1_554 ?
O10 Ho1 O16 151.50(14) 2_666 1_554 ?
O15 Ho1 O2 74.53(12) 1_554 . ?
O16 Ho1 O2 126.34(13) 1_554 . ?
O16 Ho1 O15 53.88(12) 1_554 1_554 ?
O6 Ho2 O7 71.29(12) . . ?
O6 Ho2 O8 138.66(13) . . ?
O6 Ho2 O11 104.45(11) . 2_657 ?
O6 Ho2 O12 83.48(12) . 2_757 ?
O6 Ho2 O13 79.51(12) . 2_756 ?
O6 Ho2 O14 72.72(12) . 2_756 ?
O7 Ho2 O13 145.22(11) . 2_756 ?
O7 Ho2 O14 129.83(11) . 2_756 ?
O8 Ho2 O7 70.76(12) . . ?
O8 Ho2 O13 127.50(12) . 2_756 ?
O8 Ho2 O14 147.29(13) . 2_756 ?
O9 Ho2 O6 149.44(13) . . ?
O9 Ho2 O7 138.93(12) . . ?
O9 Ho2 O8 71.02(13) . . ?
O9 Ho2 O11 84.10(12) . 2_657 ?
O9 Ho2 O12 102.19(12) . 2_757 ?
O9 Ho2 O13 73.10(12) . 2_756 ?
O9 Ho2 O14 80.10(12) . 2_756 ?
O11 Ho2 O7 76.08(12) 2_657 . ?
O11 Ho2 O8 81.64(13) 2_657 . ?
O11 Ho2 O13 130.74(12) 2_657 2_756 ?
O11 Ho2 O14 80.41(12) 2_657 2_756 ?
O12 Ho2 O7 82.58(12) 2_757 . ?
O12 Ho2 O8 76.02(13) 2_757 . ?
O12 Ho2 O11 153.15(13) 2_757 2_657 ?
O12 Ho2 O13 75.60(12) 2_757 2_756 ?
O12 Ho2 O14 126.25(12) 2_757 2_756 ?
O13 Ho2 O14 53.38(11) 2_756 2_756 ?
C16 O1 Ho1 95.0(3) . . ?
C16 O2 Ho1 90.7(3) . . ?
C17 O3 Ho1 151.6(4) . . ?
Ho1 O4 H4A 127.5 . . ?
Ho1 O4 H4B 127.8 . . ?
H4A O4 H4B 104.4 . . ?
C49 O5 Ho1 162.6(4) . . ?
C32 O6 Ho2 175.3(3) . . ?
Ho2 O7 H7A 109.5 . . ?
Ho2 O7 H7B 109.3 . . ?
H7A O7 H7B 104.6 . . ?
Ho2 O8 H8A 109.7 . . ?
Ho2 O8 H8B 109.3 . . ?
H8A O8 H8B 104.1 . . ?
C33 O9 Ho2 173.7(3) . . ?
C17 O10 Ho1 142.4(3) . 2_666 ?
C32 O11 Ho2 128.7(3) . 2_657 ?
C33 O12 Ho2 135.7(3) . 2_757 ?
C1 O13 Ho2 93.5(3) . 2_756 ?
C1 O14 Ho2 93.1(3) . 2_756 ?
C48 O15 Ho1 92.8(3) . 1_556 ?
C48 O16 Ho1 93.0(3) . 1_556 ?
C49 N1 C50 120.5(6) . . ?
C49 N1 C51 121.8(6) . . ?
C51 N1 C50 117.7(6) . . ?
C52 N2 C53 119.5(8) . . ?
C52 N2 C54 121.1(8) . . ?
C53 N2 C54 118.9(8) . . ?
C55 N3 C56 125.0(9) . . ?
C55 N3 C57 120.9(8) . . ?
C56 N3 C57 114.0(9) . . ?
C58 N4 C59 139.0(12) . . ?
C58 N4 C60 110.3(16) . . ?
C60 N4 C59 109.7(14) . . ?
O13 C1 Ho2 59.8(2) . 2_756 ?
O13 C1 C2 119.9(4) . . ?
O14 C1 Ho2 60.3(2) . 2_756 ?
O14 C1 O13 120.1(4) . . ?
O14 C1 C2 120.1(4) . . ?
C2 C1 Ho2 179.6(4) . 2_756 ?
C3 C2 C1 121.1(5) . . ?
C3 C2 C4 118.6(5) . . ?
C4 C2 C1 120.2(4) . . ?
C2 C3 H3 119.6 . . ?
C2 C3 C5 120.8(5) . . ?
C5 C3 H3 119.6 . . ?
C2 C4 H4 119.5 . . ?
C2 C4 C7 121.0(5) . . ?
C7 C4 H4 119.5 . . ?
C3 C5 H5 119.4 . . ?
C3 C5 C6 121.1(5) . . ?
C6 C5 H5 119.4 . . ?
C5 C6 C7 117.8(5) . . ?
C5 C6 C8 118.4(5) . . ?
C7 C6 C8 123.7(5) . . ?
C4 C7 C6 120.5(5) . . ?
C4 C7 H7 119.8 . . ?
C6 C7 H7 119.8 . . ?
C6 C8 H8 115.0 . . ?
C9 C8 C6 130.1(5) . . ?
C9 C8 H8 115.0 . . ?
C8 C9 H9 115.7 . . ?
C8 C9 C10 128.6(5) . . ?
C10 C9 H9 115.7 . . ?
C11 C10 C9 120.6(6) . . ?
C11 C10 C12 117.7(6) . . ?
C12 C10 C9 121.5(6) . . ?
C10 C11 H11 119.7 . . ?
C10 C11 C13 120.7(6) . . ?
C13 C11 H11 119.7 . . ?
C10 C12 H12 119.3 . . ?
C10 C12 C14 121.4(6) . . ?
C14 C12 H12 119.3 . . ?
C11 C13 H13 119.1 . . ?
C15 C13 C11 121.9(7) . . ?
C15 C13 H13 119.1 . . ?
C12 C14 H14 119.6 . . ?
C15 C14 C12 120.7(6) . . ?
C15 C14 H14 119.6 . . ?
C13 C15 C16 120.7(6) . . ?
C14 C15 C13 117.1(6) . . ?
C14 C15 C16 122.1(5) . . ?
O1 C16 Ho1 58.2(3) . . ?
O1 C16 C15 118.6(5) . . ?
O2 C16 Ho1 62.3(3) . . ?
O2 C16 O1 120.3(5) . . ?
O2 C16 C15 121.1(5) . . ?
C15 C16 Ho1 173.0(4) . . ?
O3 C17 C18 117.3(5) . . ?
O10 C17 O3 124.7(5) . . ?
O10 C17 C18 118.0(5) . . ?
C19 C18 C17 121.7(4) . . ?
C19 C18 C20 118.7(5) . . ?
C20 C18 C17 119.6(5) . . ?
C18 C19 H19 119.8 . . ?
C18 C19 C21 120.5(5) . . ?
C21 C19 H19 119.8 . . ?
C18 C20 H20 119.6 . . ?
C22 C20 C18 120.8(5) . . ?
C22 C20 H20 119.6 . . ?
C19 C21 H21 119.2 . . ?
C19 C21 C23 121.6(5) . . ?
C23 C21 H21 119.2 . . ?
C20 C22 H22 119.7 . . ?
C20 C22 C23 120.5(5) . . ?
C23 C22 H22 119.7 . . ?
C21 C23 C22 117.9(5) . . ?
C21 C23 C24 118.6(5) . . ?
C22 C23 C24 123.5(5) . . ?
C23 C24 H24 114.7 . . ?
C25 C24 C23 130.7(5) . . ?
C25 C24 H24 114.7 . . ?
C24 C25 H25 115.0 . . ?
C24 C25 C26 129.9(5) . . ?
C26 C25 H25 115.0 . . ?
C27 C26 C25 121.1(5) . . ?
C27 C26 C28 118.4(5) . . ?
C28 C26 C25 120.4(5) . . ?
C26 C27 H27 119.6 . . ?
C26 C27 C29 120.9(5) . . ?
C29 C27 H27 119.6 . . ?
C26 C28 H28 119.3 . . ?
C30 C28 C26 121.4(5) . . ?
C30 C28 H28 119.3 . . ?
C27 C29 H29 120.0 . . ?
C31 C29 C27 119.9(5) . . ?
C31 C29 H29 120.0 . . ?
C28 C30 H30 119.9 . . ?
C28 C30 C31 120.3(5) . . ?
C31 C30 H30 119.9 . . ?
C29 C31 C32 120.1(4) . . ?
C30 C31 C29 119.1(4) . . ?
C30 C31 C32 120.7(4) . . ?
O6 C32 C31 118.4(4) . . ?
O11 C32 O6 123.1(4) . . ?
O11 C32 C31 118.5(4) . . ?
O9 C33 O12 124.1(4) . . ?
O9 C33 C34 119.1(4) . . ?
O12 C33 C34 116.7(4) . . ?
C35 C34 C33 120.3(4) . . ?
C36 C34 C33 121.5(4) . . ?
C36 C34 C35 118.2(4) . . ?
C34 C35 H35 119.7 . . ?
C37 C35 C34 120.6(5) . . ?
C37 C35 H35 119.7 . . ?
C34 C36 H36 119.6 . . ?
C34 C36 C38 120.7(5) . . ?
C38 C36 H36 119.6 . . ?
C35 C37 H37 119.4 . . ?
C35 C37 C39 121.2(5) . . ?
C39 C37 H37 119.4 . . ?
C36 C38 H38 119.2 . . ?
C39 C38 C36 121.7(5) . . ?
C39 C38 H38 119.2 . . ?
C37 C39 C40 120.9(5) . . ?
C38 C39 C37 117.6(5) . . ?
C38 C39 C40 121.5(5) . . ?
C39 C40 H40 116.6 . . ?
C41 C40 C39 126.7(5) . . ?
C41 C40 H40 116.6 . . ?
C40 C41 H41 116.3 . . ?
C40 C41 C42 127.4(5) . . ?
C42 C41 H41 116.3 . . ?
C43 C42 C41 123.6(5) . . ?
C44 C42 C41 118.4(4) . . ?
C44 C42 C43 117.9(5) . . ?
C42 C43 H43 119.8 . . ?
C45 C43 C42 120.3(5) . . ?
C45 C43 H43 119.8 . . ?
C42 C44 H44 119.1 . . ?
C42 C44 C46 121.9(5) . . ?
C46 C44 H44 119.1 . . ?
C43 C45 H45 119.4 . . ?
C47 C45 C43 121.2(5) . . ?
C47 C45 H45 119.4 . . ?
C44 C46 H46 119.8 . . ?
C44 C46 C47 120.4(5) . . ?
C47 C46 H46 119.8 . . ?
C45 C47 C46 118.2(5) . . ?
C45 C47 C48 121.5(5) . . ?
C46 C47 C48 120.2(5) . . ?
O15 C48 Ho1 60.1(3) . 1_556 ?
O15 C48 C47 120.3(5) . . ?
O16 C48 Ho1 60.1(3) . 1_556 ?
O16 C48 O15 119.9(5) . . ?
O16 C48 C47 119.8(5) . . ?
C47 C48 Ho1 172.2(4) . 1_556 ?
O5 C49 N1 124.7(6) . . ?
O5 C49 H49 117.6 . . ?
N1 C49 H49 117.6 . . ?
N1 C50 H50A 109.5 . . ?
N1 C50 H50B 109.5 . . ?
N1 C50 H50C 109.5 . . ?
H50A C50 H50B 109.5 . . ?
H50A C50 H50C 109.5 . . ?
H50B C50 H50C 109.5 . . ?
N1 C51 H51A 109.5 . . ?
N1 C51 H51B 109.5 . . ?
N1 C51 H51C 109.5 . . ?
H51A C51 H51B 109.5 . . ?
H51A C51 H51C 109.5 . . ?
H51B C51 H51C 109.5 . . ?
O18 C52 N2 121.3(9) . . ?
O18 C52 H52 119.4 . . ?
N2 C52 H52 119.4 . . ?
N2 C53 H53A 109.5 . . ?
N2 C53 H53B 109.5 . . ?
N2 C53 H53C 109.5 . . ?
H53A C53 H53B 109.5 . . ?
H53A C53 H53C 109.5 . . ?
H53B C53 H53C 109.5 . . ?
N2 C54 H54A 109.5 . . ?
N2 C54 H54B 109.5 . . ?
N2 C54 H54C 109.5 . . ?
H54A C54 H54B 109.5 . . ?
H54A C54 H54C 109.5 . . ?
H54B C54 H54C 109.5 . . ?
O19 C55 N3 125.7(7) . . ?
O19 C55 H55 117.2 . . ?
N3 C55 H55 117.2 . . ?
N3 C56 H56A 109.5 . . ?
N3 C56 H56B 109.5 . . ?
N3 C56 H56C 109.5 . . ?
H56A C56 H56B 109.5 . . ?
H56A C56 H56C 109.5 . . ?
H56B C56 H56C 109.5 . . ?
N3 C57 H57A 109.5 . . ?
N3 C57 H57B 109.5 . . ?
N3 C57 H57C 109.5 . . ?
H57A C57 H57B 109.5 . . ?
H57A C57 H57C 109.5 . . ?
H57B C57 H57C 109.5 . . ?
O17 C58 N4 139.9(13) . . ?
O17 C58 H58 110.0 . . ?
N4 C58 H58 110.0 . . ?
N4 C59 H59A 109.5 . . ?
N4 C59 H59B 109.5 . . ?
N4 C59 H59C 109.5 . . ?
H59A C59 H59B 109.5 . . ?
H59A C59 H59C 109.5 . . ?
H59B C59 H59C 109.5 . . ?
N4 C60 H60A 109.5 . . ?
N4 C60 H60B 109.5 . . ?
N4 C60 H60C 109.5 . . ?
H60A C60 H60B 109.5 . . ?
H60A C60 H60C 109.5 . . ?
H60B C60 H60C 109.5 . . ?

loop_
_geom_bond_atom_site_label_1
_geom_bond_atom_site_label_2
_geom_bond_distance
_geom_bond_site_symmetry_2
_geom_bond_publ_flag
Ho1 O1 2.371(4) . ?
Ho1 O2 2.463(4) . ?
Ho1 O3 2.245(4) . ?
Ho1 O4 2.345(4) . ?
Ho1 O5 2.306(4) . ?
Ho1 O10 2.296(4) 2_666 ?
Ho1 O15 2.412(4) 1_554 ?
Ho1 O16 2.412(4) 1_554 ?
Ho2 O6 2.275(3) . ?
Ho2 O7 2.428(3) . ?
Ho2 O8 2.417(4) . ?
Ho2 O9 2.250(3) . ?
Ho2 O11 2.328(3) 2_657 ?
Ho2 O12 2.283(3) 2_757 ?
Ho2 O13 2.458(3) 2_756 ?
Ho2 O14 2.468(3) 2_756 ?
O1 C16 1.261(7) . ?
O2 C16 1.258(6) . ?
O3 C17 1.261(6) . ?
O4 H4A 0.8692 . ?
O4 H4B 0.8712 . ?
O5 C49 1.220(7) . ?
O6 C32 1.261(5) . ?
O7 H7A 0.8709 . ?
O7 H7B 0.8688 . ?
O8 H8A 0.8753 . ?
O8 H8B 0.8759 . ?
O9 C33 1.248(6) . ?
O10 C17 1.240(6) . ?
O11 C32 1.258(5) . ?
O12 C33 1.255(5) . ?
O13 C1 1.278(6) . ?
O14 C1 1.276(6) . ?
O15 C48 1.267(6) . ?
O16 C48 1.258(6) . ?
O17 C58 1.170(11) . ?
O18 C52 1.226(9) . ?
O19 C55 1.222(9) . ?
N1 C49 1.306(7) . ?
N1 C50 1.461(9) . ?
N1 C51 1.447(8) . ?
N2 C52 1.372(11) . ?
N2 C53 1.455(11) . ?
N2 C54 1.479(11) . ?
N3 C55 1.327(9) . ?
N3 C56 1.412(11) . ?
N3 C57 1.419(12) . ?
N4 C58 1.181(12) . ?
N4 C59 1.385(13) . ?
N4 C60 1.34(2) . ?
C1 C2 1.498(7) . ?
C2 C3 1.379(7) . ?
C2 C4 1.387(7) . ?
C3 H3 0.9500 . ?
C3 C5 1.386(8) . ?
C4 H4 0.9500 . ?
C4 C7 1.391(8) . ?
C5 H5 0.9500 . ?
C5 C6 1.396(8) . ?
C6 C7 1.397(8) . ?
C6 C8 1.475(8) . ?
C7 H7 0.9500 . ?
C8 H8 0.9500 . ?
C8 C9 1.325(8) . ?
C9 H9 0.9500 . ?
C9 C10 1.490(8) . ?
C10 C11 1.347(9) . ?
C10 C12 1.377(8) . ?
C11 H11 0.9500 . ?
C11 C13 1.391(10) . ?
C12 H12 0.9500 . ?
C12 C14 1.389(9) . ?
C13 H13 0.9500 . ?
C13 C15 1.372(8) . ?
C14 H14 0.9500 . ?
C14 C15 1.362(8) . ?
C15 C16 1.489(7) . ?
C17 C18 1.496(7) . ?
C18 C19 1.383(7) . ?
C18 C20 1.392(7) . ?
C19 H19 0.9500 . ?
C19 C21 1.385(7) . ?
C20 H20 0.9500 . ?
C20 C22 1.390(8) . ?
C21 H21 0.9500 . ?
C21 C23 1.391(7) . ?
C22 H22 0.9500 . ?
C22 C23 1.396(7) . ?
C23 C24 1.468(8) . ?
C24 H24 0.9500 . ?
C24 C25 1.342(8) . ?
C25 H25 0.9500 . ?
C25 C26 1.491(7) . ?
C26 C27 1.384(8) . ?
C26 C28 1.388(8) . ?
C27 H27 0.9500 . ?
C27 C29 1.394(7) . ?
C28 H28 0.9500 . ?
C28 C30 1.378(7) . ?
C29 H29 0.9500 . ?
C29 C31 1.394(7) . ?
C30 H30 0.9500 . ?
C30 C31 1.387(7) . ?
C31 C32 1.501(6) . ?
C33 C34 1.496(6) . ?
C34 C35 1.396(7) . ?
C34 C36 1.375(7) . ?
C35 H35 0.9500 . ?
C35 C37 1.381(7) . ?
C36 H36 0.9500 . ?
C36 C38 1.382(7) . ?
C37 H37 0.9500 . ?
C37 C39 1.387(8) . ?
C38 H38 0.9500 . ?
C38 C39 1.380(7) . ?
C39 C40 1.480(7) . ?
C40 H40 0.9500 . ?
C40 C41 1.332(7) . ?
C41 H41 0.9500 . ?
C41 C42 1.486(7) . ?
C42 C43 1.399(7) . ?
C42 C44 1.372(7) . ?
C43 H43 0.9500 . ?
C43 C45 1.385(8) . ?
C44 H44 0.9500 . ?
C44 C46 1.378(7) . ?
C45 H45 0.9500 . ?
C45 C47 1.382(7) . ?
C46 H46 0.9500 . ?
C46 C47 1.388(7) . ?
C47 C48 1.490(7) . ?
C49 H49 0.9500 . ?
C50 H50A 0.9800 . ?
C50 H50B 0.9800 . ?
C50 H50C 0.9800 . ?
C51 H51A 0.9800 . ?
C51 H51B 0.9800 . ?
C51 H51C 0.9800 . ?
C52 H52 0.9500 . ?
C53 H53A 0.9800 . ?
C53 H53B 0.9800 . ?
C53 H53C 0.9800 . ?
C54 H54A 0.9800 . ?
C54 H54B 0.9800 . ?
C54 H54C 0.9800 . ?
C55 H55 0.9500 . ?
C56 H56A 0.9800 . ?
C56 H56B 0.9800 . ?
C56 H56C 0.9800 . ?
C57 H57A 0.9800 . ?
C57 H57B 0.9800 . ?
C57 H57C 0.9800 . ?
C58 H58 0.9500 . ?
C59 H59A 0.9800 . ?
C59 H59B 0.9800 . ?
C59 H59C 0.9800 . ?
C60 H60A 0.9800 . ?
C60 H60B 0.9800 . ?
C60 H60C 0.9800 . ?

loop_
_geom_hbond_atom_site_label_D
_geom_hbond_atom_site_label_H
_geom_hbond_atom_site_label_A
_geom_hbond_distance_DH
_geom_hbond_distance_HA
_geom_hbond_distance_DA
_geom_hbond_angle_DHA
_geom_hbond_site_symmetry_A
_geom_hbond_publ_flag
O4 H4A O19 0.87 1.90 2.757(6) 169.9 . yes
O4 H4B O18 0.87 1.96 2.799(7) 161.3 . yes
O7 H7A O14 0.87 1.96 2.816(5) 166.2 1_456 yes
O8 H8A O13 0.88 2.14 2.827(5) 134.9 1_556 yes
O8 H8B O17 0.88 2.08 2.755(7) 133.2 . yes

loop_
_geom_torsion_atom_site_label_1
_geom_torsion_atom_site_label_2
_geom_torsion_atom_site_label_3
_geom_torsion_atom_site_label_4
_geom_torsion
_geom_torsion_site_symmetry_1
_geom_torsion_site_symmetry_2
_geom_torsion_site_symmetry_3
_geom_torsion_site_symmetry_4
_geom_torsion_publ_flag
Ho1 O1 C16 O2 -5.3(5) . . . . ?
Ho1 O1 C16 C15 172.9(4) . . . . ?
Ho1 O2 C16 O1 5.1(5) . . . . ?
Ho1 O2 C16 C15 -173.1(4) . . . . ?
Ho1 O3 C17 O10 -66.0(9) . . . . ?
Ho1 O3 C17 C18 115.5(7) . . . . ?
Ho1 O5 C49 N1 158.3(10) . . . . ?
Ho1 O10 C17 O3 -23.3(10) 2_666 . . . ?
Ho1 O10 C17 C18 155.1(5) 2_666 . . . ?
Ho1 O15 C48 O16 6.6(5) 1_556 . . . ?
Ho1 O15 C48 C47 -171.0(4) 1_556 . . . ?
Ho1 O16 C48 O15 -6.6(5) 1_556 . . . ?
Ho1 O16 C48 C47 171.0(4) 1_556 . . . ?
Ho2 O11 C32 O6 -5.5(7) 2_657 . . . ?
Ho2 O11 C32 C31 175.2(3) 2_657 . . . ?
Ho2 O12 C33 O9 11.2(7) 2_757 . . . ?
Ho2 O12 C33 C34 -169.4(3) 2_757 . . . ?
Ho2 O13 C1 O14 0.5(5) 2_756 . . . ?
Ho2 O13 C1 C2 -179.8(4) 2_756 . . . ?
Ho2 O14 C1 O13 -0.5(5) 2_756 . . . ?
Ho2 O14 C1 C2 179.8(4) 2_756 . . . ?
O3 C17 C18 C19 4.5(7) . . . . ?
O3 C17 C18 C20 -176.6(5) . . . . ?
O9 C33 C34 C35 -11.2(7) . . . . ?
O9 C33 C34 C36 169.3(5) . . . . ?
O10 C17 C18 C19 -174.0(5) . . . . ?
O10 C17 C18 C20 4.9(8) . . . . ?
O12 C33 C34 C35 169.4(5) . . . . ?
O12 C33 C34 C36 -10.1(7) . . . . ?
O13 C1 C2 C3 176.2(5) . . . . ?
O13 C1 C2 C4 -6.4(7) . . . . ?
O14 C1 C2 C3 -4.1(7) . . . . ?
O14 C1 C2 C4 173.4(5) . . . . ?
C1 C2 C3 C5 175.5(5) . . . . ?
C1 C2 C4 C7 -174.8(5) . . . . ?
C2 C3 C5 C6 -0.2(10) . . . . ?
C2 C4 C7 C6 -1.2(9) . . . . ?
C3 C2 C4 C7 2.7(8) . . . . ?
C3 C5 C6 C7 1.7(9) . . . . ?
C3 C5 C6 C8 -174.7(6) . . . . ?
C4 C2 C3 C5 -2.0(9) . . . . ?
C5 C6 C7 C4 -1.0(9) . . . . ?
C5 C6 C8 C9 -163.2(7) . . . . ?
C6 C8 C9 C10 7.7(12) . . . . ?
C7 C6 C8 C9 20.6(11) . . . . ?
C8 C6 C7 C4 175.2(6) . . . . ?
C8 C9 C10 C11 -120.8(9) . . . . ?
C8 C9 C10 C12 64.1(10) . . . . ?
C9 C10 C11 C13 179.0(8) . . . . ?
C9 C10 C12 C14 176.6(6) . . . . ?
C10 C11 C13 C15 4.9(14) . . . . ?
C10 C12 C14 C15 4.2(10) . . . . ?
C11 C10 C12 C14 1.4(10) . . . . ?
C11 C13 C15 C14 0.6(12) . . . . ?
C11 C13 C15 C16 -178.6(8) . . . . ?
C12 C10 C11 C13 -5.8(12) . . . . ?
C12 C14 C15 C13 -5.0(10) . . . . ?
C12 C14 C15 C16 174.2(5) . . . . ?
C13 C15 C16 O1 16.5(9) . . . . ?
C13 C15 C16 O2 -165.3(6) . . . . ?
C14 C15 C16 O1 -162.7(6) . . . . ?
C14 C15 C16 O2 15.5(8) . . . . ?
C17 C18 C19 C21 -178.9(5) . . . . ?
C17 C18 C20 C22 179.6(5) . . . . ?
C18 C19 C21 C23 -1.0(8) . . . . ?
C18 C20 C22 C23 -0.4(9) . . . . ?
C19 C18 C20 C22 -1.5(8) . . . . ?
C19 C21 C23 C22 -0.9(8) . . . . ?
C19 C21 C23 C24 178.9(5) . . . . ?
C20 C18 C19 C21 2.2(8) . . . . ?
C20 C22 C23 C21 1.6(9) . . . . ?
C20 C22 C23 C24 -178.2(6) . . . . ?
C21 C23 C24 C25 -165.7(7) . . . . ?
C22 C23 C24 C25 14.1(11) . . . . ?
C23 C24 C25 C26 2.9(13) . . . . ?
C24 C25 C26 C27 64.7(10) . . . . ?
C24 C25 C26 C28 -118.7(8) . . . . ?
C25 C26 C27 C29 176.3(6) . . . . ?
C25 C26 C28 C30 -177.4(5) . . . . ?
C26 C27 C29 C31 1.0(9) . . . . ?
C26 C28 C30 C31 1.3(9) . . . . ?
C27 C26 C28 C30 -0.7(9) . . . . ?
C27 C29 C31 C30 -0.4(8) . . . . ?
C27 C29 C31 C32 178.7(5) . . . . ?
C28 C26 C27 C29 -0.4(9) . . . . ?
C28 C30 C31 C29 -0.7(8) . . . . ?
C28 C30 C31 C32 -179.8(5) . . . . ?
C29 C31 C32 O6 -173.0(5) . . . . ?
C29 C31 C32 O11 6.3(7) . . . . ?
C30 C31 C32 O6 6.0(7) . . . . ?
C30 C31 C32 O11 -174.6(5) . . . . ?
C33 C34 C35 C37 -179.4(5) . . . . ?
C33 C34 C36 C38 -179.5(5) . . . . ?
C34 C35 C37 C39 -0.6(10) . . . . ?
C34 C36 C38 C39 -1.6(9) . . . . ?
C35 C34 C36 C38 0.9(8) . . . . ?
C35 C37 C39 C38 0.0(9) . . . . ?
C35 C37 C39 C40 -179.0(6) . . . . ?
C36 C34 C35 C37 0.2(8) . . . . ?
C36 C38 C39 C37 1.2(8) . . . . ?
C36 C38 C39 C40 -179.9(5) . . . . ?
C37 C39 C40 C41 -58.5(8) . . . . ?
C38 C39 C40 C41 122.6(7) . . . . ?
C39 C40 C41 C42 -4.0(10) . . . . ?
C40 C41 C42 C43 -34.6(9) . . . . ?
C40 C41 C42 C44 146.5(6) . . . . ?
C41 C42 C43 C45 -179.9(6) . . . . ?
C41 C42 C44 C46 -178.8(5) . . . . ?
C42 C43 C45 C47 -1.0(10) . . . . ?
C42 C44 C46 C47 -1.5(8) . . . . ?
C43 C42 C44 C46 2.3(8) . . . . ?
C43 C45 C47 C46 1.8(9) . . . . ?
C43 C45 C47 C48 179.6(6) . . . . ?
C44 C42 C43 C45 -1.0(9) . . . . ?
C44 C46 C47 C45 -0.5(8) . . . . ?
C44 C46 C47 C48 -178.3(5) . . . . ?
C45 C47 C48 O15 3.6(8) . . . . ?
C45 C47 C48 O16 -174.0(5) . . . . ?
C46 C47 C48 O15 -178.6(5) . . . . ?
C46 C47 C48 O16 3.8(8) . . . . ?
C50 N1 C49 O5 2.9(9) . . . . ?
C51 N1 C49 O5 -178.1(6) . . . . ?
C53 N2 C52 O18 -174.1(8) . . . . ?
C54 N2 C52 O18 -1.9(12) . . . . ?
C56 N3 C55 O19 -179.2(8) . . . . ?
C57 N3 C55 O19 -1.6(13) . . . . ?
C59 N4 C58 O17 -169(2) . . . . ?
C60 N4 C58 O17 24(5) . . . . ?
